data_1557134
loop_
_publ_author_name
'Noren, Bertil'
'Oskarsson, Ake'
'Svensson, Christer'

_publ_section_title
;
 cis/trans Influences on Bond Distances in Square-Planar Complexes.
 Crystal Structures of trans-Dichlorobis(tetrahydrothiophene)palladium(II)
 and trans-Dichlorobis(tetrahydrothiophene)platinum(II)
;
_journal_name_full 'Acta Chemica Scandinavica'
_journal_page_first 289
_journal_page_last 293
_journal_paper_doi 10.3891/acta.chem.scand.51-0289
_journal_volume 51
_journal_year 1997
_chemical_formula_sum 'C8 H16 Cl2 Pt S2'
_chemical_formula_weight 442.33
_chemical_name_common trans-Dichlorobis(tetrahydrothiophene)platinum(II)
_space_group_IT_number 15
_space_group_name_Hall '-C 2yc'
_space_group_name_H-M_alt 'C 1 2/c 1'
_symmetry_cell_setting monoclinic
_symmetry_Int_Tables_number 15
_symmetry_space_group_name_Hall '-C 2yc'
_symmetry_space_group_name_H-M 'C 1 2/c 1'
_cell_angle_alpha 90.
_cell_angle_beta 111.98(2)
_cell_angle_gamma 90.
_cell_formula_units_Z 4
_cell_length_a 15.620(4)
_cell_length_b 9.146(2)
_cell_length_c 9.255(2)
_cell_volume 1226.1(5)
_diffrn_ambient_temperature 293
_diffrn_radiation_probe x-ray
_diffrn_radiation_type MoK\a
_diffrn_radiation_wavelength 0.70926
_exptl_absorpt_coefficient_mu 12.29
_exptl_crystal_density_diffrn 2.395
_exptl_crystal_F_000 832
_refine_ls_goodness_of_fit_ref 1.375
_refine_ls_number_parameters 62
_refine_ls_number_reflns 779
_refine_ls_R_factor_gt 0.0556
_refine_ls_wR_factor_gt 0.0794
_cod_data_source_file Acta-Chem-Scand-1997-51-289-2.cif
_cod_data_source_block 2
_cod_original_sg_symbol_H-M 'C 2/c'
_cod_database_code 1557134

loop_
_space_group_symop_id
_space_group_symop_operation_xyz
1 x,y,z
2 -x,y,1/2-z
3 -x,-y,-z
4 x,-y,1/2+z
5 1/2+x,1/2+y,z
6 1/2-x,1/2+y,1/2-z
7 1/2-x,1/2-y,-z
8 1/2+x,1/2-y,1/2+z

loop_
_atom_site_label
_atom_site_type_symbol
_atom_site_thermal_displace_type
_atom_site_fract_x
_atom_site_fract_y
_atom_site_fract_z
_atom_site_occupancy
_atom_site_U_iso_or_equiv
_atom_site_calc_flag
_atom_site_refinement_flags
_atom_site_disorder_assembly
_atom_site_disorder_group
Pt Pt Uiso 0.00000 0.00000 0.00000 1.000 0.0313(5) . . . .
Cl Cl Uiso 0.0928(4) -0.1835(6) 0.1496(6) 1.000 0.050(2) . . . .
S S Uiso 0.1360(3) 0.1305(5) 0.0753(5) 1.000 0.040(2) . . . .
C1 C Uiso 0.1160(10) 0.323(2) 0.020(2) 1.000 0.048(7) . . . .
C2 C Uiso 0.093(2) 0.393(2) 0.152(3) 1.000 0.058(9) . . . .
C3 C Uiso 0.157(2) 0.329(3) 0.305(3) 1.000 0.062(9) . . . .
C4 C Uiso 0.165(2) 0.168(2) 0.283(2) 1.000 0.061(9) . . . .

loop_
_atom_type_symbol
_atom_type_description
_atom_type_scat_dispersion_real
_atom_type_scat_dispersion_imag
_atom_type_scat_source
C C 0.0033 0.0016 ' International Tables Vol C Tables 4.2.6.8 and 6.1.1.4'
Cl Cl 0.1484 0.1585 ' International Tables Vol C Tables 4.2.6.8 and 6.1.1.4'
Pt Pt -1.7033 8.3905 ' International Tables Vol C Tables 4.2.6.8 and 6.1.1.4'
S S 0.1246 0.1234 ' International Tables Vol C Tables 4.2.6.8 and 6.1.1.4'

loop_
_geom_angle_atom_site_label_1
_geom_angle_atom_site_label_2
_geom_angle_atom_site_label_3
_geom_angle
_geom_angle_site_symmetry_1
_geom_angle_site_symmetry_2
_geom_angle_site_symmetry_3
_geom_angle_publ_flag
Cl Pt S 83.94(19) . . . yes
Cl Pt Cl 180.00 . . 3_555 yes
Cl Pt S 96.06(19) . . 3_555 yes
Cl Pt S 96.06(19) 3_555 . . yes
S Pt S 180.00 . . 3_555 yes
Cl Pt S 83.94(19) 3_555 . 3_555 yes
Pt S C1 111.9(6) . . . yes
Pt S C4 104.6(9) . . . yes
C1 S C4 93.6(8) . . . yes
S C1 C2 104.2(12) . . . yes
C1 C2 C3 108(2) . . . no
C2 C3 C4 108.2(19) . . . no
S C4 C3 109.0(14) . . . yes

loop_
_geom_bond_atom_site_label_1
_geom_bond_atom_site_label_2
_geom_bond_distance
_geom_bond_site_symmetry_1
_geom_bond_site_symmetry_2
_geom_bond_publ_flag
Pt Cl 2.309(6) . . yes
Pt S 2.305(5) . . yes
Pt Cl 2.309(6) . 3_555 yes
Pt S 2.305(5) . 3_555 yes
S C1 1.828(19) . . yes
S C4 1.835(18) . . yes
C1 C2 1.54(3) . . no
C2 C3 1.51(4) . . no
C3 C4 1.50(3) . . no

loop_
_geom_torsion_atom_site_label_1
_geom_torsion_atom_site_label_2
_geom_torsion_atom_site_label_3
_geom_torsion_atom_site_label_4
_geom_torsion
_geom_torsion_site_symmetry_1
_geom_torsion_site_symmetry_2
_geom_torsion_site_symmetry_3
_geom_torsion_site_symmetry_4
_geom_torsion_publ_flag
Cl Pt S C1 -170.7(6) . . . . no
Cl Pt S C4 -70.6(7) . . . . no
Cl Pt S C1 9.3(6) 3_555 . . . no
Cl Pt S C4 109.4(7) 3_555 . . . no
Pt S C1 C2 83.7(15) . . . . no
C4 S C1 C2 -23.6(18) . . . . no
Pt S C4 C3 -113(2) . . . . no
C1 S C4 C3 1(2) . . . . no
S C1 C2 C3 41(2) . . . . no
C1 C2 C3 C4 -42(3) . . . . no
C2 C3 C4 S 23(3) . . . . no
